data_2101447
loop_
_publ_author_name
'van Koningsveld, H.'
'Jansen, J. C.'
'van Bekkum, H.'

_publ_section_title
;
 The location of <i>p</i>-dichlorobenzene in a single crystal of
 zeolite H-ZSM-5 at high sorbate loading
;
_journal_issue 1
_journal_name_full 'Acta Crystallographica Section B'
_journal_page_first 140
_journal_page_last 144
_journal_paper_doi 10.1107/S0108768195008524
_journal_volume 52
_journal_year 1996
_chemical_formula_sum 'C12 H8 Al0.08 Cl4 O48 Si23.92'
_chemical_formula_weight 1736.09
_symmetry_cell_setting orthorhombic
_symmetry_space_group_name_Hall 'P 2ac 2ab'
_symmetry_space_group_name_H-M 'P 21 21 21'
_atom_type_scat_source 'Xtal3.2 (Hall, Flack & Stewart, 1992)'
_cell_angle_alpha 90.0
_cell_angle_beta 90.0
_cell_angle_gamma 90.0
_cell_formula_units_Z 4
_cell_length_a 20.102(6)
_cell_length_b 19.797(9)
_cell_length_c 13.436(3)
_cell_measurement_reflns_used 25
_cell_measurement_temperature 293
_cell_measurement_theta_max 17
_cell_measurement_theta_min 10
_cell_volume 5347(3)
_diffrn_measurement_device CAD-4
_diffrn_measurement_method \w-2\q
_diffrn_radiation_type Mo
_diffrn_radiation_wavelength 0.71073
_diffrn_reflns_limit_h_max 28
_diffrn_reflns_limit_h_min 0
_diffrn_reflns_limit_k_max 28
_diffrn_reflns_limit_k_min 0
_diffrn_reflns_limit_l_max 18
_diffrn_reflns_limit_l_min 0
_diffrn_reflns_number 8471
_diffrn_reflns_theta_max 30
_diffrn_standards_decay_% 6.0
_diffrn_standards_interval_time 120
_diffrn_standards_number 3
_exptl_absorpt_coefficient_mu 0.876
_exptl_absorpt_correction_type none
_exptl_crystal_colour 'light yellow'
_exptl_crystal_density_diffrn 2.164
_exptl_crystal_description prismatic
_exptl_crystal_size_max 0.25
_exptl_crystal_size_mid 0.18
_exptl_crystal_size_min 0.12
_refine_diff_density_max 0.97
_refine_diff_density_min -0.97
_refine_ls_extinction_method none
_refine_ls_goodness_of_fit_all 2.27
_refine_ls_hydrogen_treatment 'fixed U riding on C'
_refine_ls_number_parameters 794
_refine_ls_number_reflns 6090
_refine_ls_R_factor_obs 0.046
_refine_ls_shift/esd_max 0.11
_refine_ls_structure_factor_coef F
_refine_ls_weighting_details 'w = 1/\s^2^(F)'
_refine_ls_weighting_scheme calc
_refine_ls_wR_factor_obs 0.039
_reflns_number_observed 6090
_reflns_number_total 8471
_reflns_observed_criterion I>1.0\s(I)
_cod_data_source_file hu0427.cif
_cod_data_source_block hu0427a
_cod_depositor_comments
;
The following automatic conversions were performed:

'_refine_ls_weighting_scheme' value 'w = 1/\s^2^(F)' was changed to
'calc'. New tag '_refine_ls_weighting_details' was created. The value
of the new tag was set to 'w = 1/\s^2^(F)'.

Automatic conversion script
Id: cif_fix_values 3143 2015-03-26 13:38:13Z robertas 
;
_cod_database_code 2101447

loop_
_atom_site_label
_atom_site_fract_x
_atom_site_fract_y
_atom_site_fract_z
_atom_site_U_iso_or_equiv
Si1 .42470(9) .06708(9) -.29660(10) .0107(5)
Si2 .31732(9) .03190(10) -.14790(10) .0117(6)
Si3 .27933(8) .05230(10) .07340(10) .0122(5)
Si4 .12277(9) .05360(10) .06530(10) .0115(5)
Si5 .07450(10) .03000(10) -.15370(10) .0121(6)
Si6 .19580(10) .07036(8) -.28100(10) .0103(4)
Si7 .42630(10) -.16930(10) -.29460(10) .0120(5)
Si8 .31731(9) -.12740(10) -.14950(10) .0122(6)
Si9 .27446(9) -.17370(10) .06000(10) .0107(5)
Si10 .11931(9) -.17510(10) .05740(10) .0114(5)
Si11 .07360(10) -.12850(10) -.1534(2) .0118(6)
Si12 .19530(10) -.17235(9) -.28030(10) .0114(5)
Si13 .4244(8) .44850(10) -.34320(10) .0118(5)
Si14 .31400(10) .47058(9) -.19060(10) .0124(5)
Si15 .27878(9) .42780(10) .02160(10) .0114(5)
Si16 .12146(9) .42820(10) .02240(10) .0110(5)
Si17 .07348(9) .46940(10) -.18930(10) .0112(5)
Si18 .19173(9) .44980(10) -.33830(10) .0111(4)
Si19 .42685(9) .67420(10) -.32740(10) .0116(5)
Si20 .31740(10) .62740(10) -.18290(10) .0114(5)
Si21 .27647(9) .67240(10) .0243(2) .0120(5)
Si22 .12170(10) .67140(10) .0223(2) .0122(6)
Si23 .07300(10) .62850(10) -.1866(2) .0122(6)
Si24 .19560(10) .67338(9) -.31670(10) .0115(4)
O1 .3849(2) .0620(3) -.1933(3) .020(2)
O2 .3170(2) .0490(3) -.0308(3) .017(1)
O3 .2014(3) .0527(3) .0535(3) .039(2)
O4 .0884(3) .0502(3) -.0406(3) .031(2)
O5 .1263(2) .0673(3) -.2247(3) .022(2)
O6 .2549(2) .0658(3) -.2024(3) .021(2)
O7 .3851(2) -.1566(3) -.1952(4) .024(2)
O8 .3139(2) -.1436(2) -.0336(3) .018(1)
O9 .1969(3) -.1573(2) .0476(3) .026(1)
O10 .0823(3) -.1469(3) -.0384(4) .031(2)
O11 .1276(3) -.1655(3) -.2202(4) .030(2)
O12 .2564(3) -.1620(3) -.2062(4) .029(2)
O13 .3138(3) -.0476(3) -.1675(3) .029(2)
O14 .0819(3) -.0495(3) -.1677(4) .037(2)
O15 .4119(3) .1391(2) -.3458(3) .020(2)
O16 .3997(3) .0101(3) -.3709(4) .032(2)
O17 .3994(3) -.1209(3) -.3811(4) .031(2)
O18 .1984(3) .1404(2) -.3400(3) .017(1)
O19 .2017(3) .0104(2) -.3604(3) .030(2)
O20 .1996(3) -.1198(2) -.3704(3) .029(2)
O21 .0014(2) .0514(3) -.1852(3) .024(2)
O22 .0027(3) -.1540(3) -.1896(4) .028(2)
O23 .4186(2) -.2452(3) -.3313(4) .025(2)
O24 .1981(3) -.2470(2) -.3269(3) .023(1)
O25 .2860(2) -.2533(2) .0669(3) .020(1)
O26 .1097(2) -.2544(3) .0672(4) .024(2)
O27 .3825(2) .4520(4) -.2428(3) .032(2)
O28 .3064(3) .4280(2) -.0897(3) .019(1)
O29 .1998(3) .4352(2) .0204(3) .035(2)
O30 .0923(3) .4324(2) -.0871(3) .025(2)
O31 .1255(2) .4508(3) -.2746(3) .026(2)
O32 .2546(2) .4548(3) -.2661(3) .027(2)
O33 .3860(3) .6446(3) -.2361(4) .026(2)
O34 .3150(3) .6668(2) -.0798(3) .024(2)
O35 .1987(3) .6571(2) .0074(4) .034(2)
O36 .0857(3) .6650(3) -.0822(4) .035(2)
O37 .1282(3) .6494(3) -.2660(4) .031(2)
O38 .2572(3) .6488(3) -.2518(4) .034(2)
O39 .3125(3) .5481(3) -.1609(3) .034(2)
O40 .0733(3) .5490(3) -.1708(3) .031(2)
O41 .4073(3) .3813(3) -.4002(5) .042(2)
O42 .4089(3) .5120(3) -.4118(4) .031(2)
O43 .3989(3) .6429(2) -.4296(4) .020(2)
O44 .1941(3) .3806(2) -.3983(3) .023(1)
O45 .1909(3) .5111(2) -.4156(3) .022(1)
O46 .2001(3) .6414(2) -.4268(3) .022(1)
O47 .0023(2) .4432(3) -.2258(3) .023(2)
O48 .0026(3) .6527(3) -.2286(4) .024(2)
Cl1 .06260(10) .2404(2) -.1083(2) .094(1)
Cl2 .36850(10) .2599(2) -.1557(2) .089(1)
C1 .1480(5) .2480(6) -.1193(8) .062(4)
C2 .1736(5) .2841(4) -.1956(6) .047(3)
C3 .2433(5) .2875(5) -.2080(6) .049(3)
C4 .2815(5) .2556(5) -.1377(7) .059(4)
C5 .2552(7) .2203(5) -.0626(6) .068(4)
C6 .1899(7) .2171(5) -.0478(6) .068(4)
Cl10 .5158(3) .3988(3) -.0552(3) .158(3)
Cl20 .5095(3) .0889(3) .0102(4) .184(3)
C10 .5142(7) .3077(9) -.0420(10) .114(8)
C20 .4859(7) .2860(10) .0420(9) ..114(8)
C30 .4815(7) .2140(10) .0665(8) .127(9)
C40 .5098(6) .1735(8) -.0090(10) .092(6)
C50 .5358(8) .2010(10) -.0990(10) .126(9)
C60 .5365(8) .2700(10) -.1080(10) .15(1)
H2 .1434 .3082 -.2429 .080
H3 .2638 .3121 -.2654 .080
H5 .2855 .1956 -.0162 .080
H6 .1711 .1936 .0118 .080
H20 .4671 .3201 .0896 .130
H30 .4610 .1951 .1288 .130
H50 .5531 .1715 -.1527 .130
H60 .5552 .2901 -.1705 .130
